data_4022578
loop_
_publ_author_name
'Shin-ichi Naya'
'Takeshi Tokunaka'
'Makoto Nitta'

_publ_contact_author_email snaya@ruri.waseda.jp
_publ_contact_author_fax +81-3-3208-2735
_publ_contact_author_name ' Shin-ichi Naya '
_publ_contact_author_phone +81-3-5286-3236
_publ_section_title
;
 Synthesis, Properties, and Oxidizing Ability of
 9,11-Dimethylbenzocyclohepta[6,7-b]pyrimido[5,4-d]furan-
 10(9H),12(11H)-dionylium Tetrafluoroborate
;
_journal_name_full 'Journal of Organic Chemistry'
_journal_page_first 9317
_journal_page_last 9321
_journal_paper_doi 10.1021/jo035274u
_journal_volume 68
_journal_year 2003
_chemical_formula_moiety 'C17 H13 B F4 N2 O3 '
_chemical_formula_sum 'C17 H13 B F4 N2 O3'
_chemical_formula_weight 380.10
_space_group_IT_number 2
_symmetry_cell_setting triclinic
_symmetry_Int_Tables_number 2
_symmetry_space_group_name_Hall '-P 1'
_symmetry_space_group_name_H-M 'P -1'
_audit_creation_date 2002-10-15
_audit_creation_method 'by CrystalStructure v3.00'
_cell_angle_alpha 93.47(2)
_cell_angle_beta 103.69(2)
_cell_angle_gamma 114.54(1)
_cell_formula_units_Z 2
_cell_length_a 7.862(2)
_cell_length_b 7.873(2)
_cell_length_c 14.511(4)
_cell_measurement_reflns_used 3538
_cell_measurement_temperature 123.1
_cell_measurement_theta_max 27.5
_cell_measurement_theta_min 3.3
_cell_volume 780.9(4)
_computing_cell_refinement PROCESS-AUTO
_computing_data_collection PROCESS-AUTO
_computing_data_reduction CrystalStructure
_computing_publication_material 'CrystalStructure Ver. 3.00'
_computing_structure_refinement CRYSTALS
_computing_structure_solution SHELXS97
_diffrn_detector_area_resol_mean 10.00
_diffrn_measured_fraction_theta_full 0.9821
_diffrn_measured_fraction_theta_max 0.9821
_diffrn_measurement_device_type 'Rigaku RAXIS-RAPID'
_diffrn_measurement_method \w
_diffrn_radiation_type 'Mo K\a'
_diffrn_radiation_wavelength 0.7107
_diffrn_reflns_av_R_equivalents 0.045
_diffrn_reflns_limit_h_max 9
_diffrn_reflns_limit_h_min -10
_diffrn_reflns_limit_k_max 10
_diffrn_reflns_limit_k_min -10
_diffrn_reflns_limit_l_max 18
_diffrn_reflns_limit_l_min -18
_diffrn_reflns_number 7357
_diffrn_reflns_theta_full 27.49
_diffrn_reflns_theta_max 27.49
_exptl_absorpt_coefficient_mu 0.141
_exptl_absorpt_correction_type none
_exptl_crystal_colour Orange
_exptl_crystal_density_diffrn 1.616
_exptl_crystal_density_method 'not measured'
_exptl_crystal_description platelet
_exptl_crystal_F_000 388.00
_exptl_crystal_size_max 1.00
_exptl_crystal_size_mid 1.00
_exptl_crystal_size_min 0.20
_refine_diff_density_max 0.26
_refine_diff_density_min -0.38
_refine_ls_extinction_method none
_refine_ls_goodness_of_fit_ref 1.048
_refine_ls_hydrogen_treatment refall
_refine_ls_number_parameters 257
_refine_ls_number_reflns 2395
_refine_ls_R_factor_gt 0.0510
_refine_ls_shift/su_max 0.0000
_refine_ls_structure_factor_coef F
_refine_ls_weighting_details 'w = 1/[0.0010Fo^2^ + 3.0000\s^2^(Fo) + 0.5000]'
_refine_ls_weighting_scheme calc
_refine_ls_wR_factor_ref 0.0630
_reflns_number_gt 2395
_reflns_number_total 3510
_reflns_threshold_expression F^2^>2.0\s(F^2^)
_cod_data_source_file jo035274usi20030901_030021.cif
_cod_data_source_block '_Compd_11_____________________'
_cod_original_sg_symbol_H-M 'P -1       '
_cod_original_formula_sum 'C17 H13 B F4 N2 O3 '
_cod_database_code 4022578

loop_
_symmetry_equiv_pos_as_xyz
x,y,z
-x,-y,-z

loop_
_atom_site_label
_atom_site_type_symbol
_atom_site_fract_x
_atom_site_fract_y
_atom_site_fract_z
_atom_site_U_iso_or_equiv
_atom_site_adp_type
_atom_site_occupancy
_atom_site_symmetry_multiplicity
_atom_site_calc_flag
F1 F -0.5304(3) 0.7115(3) 0.2315(1) 0.0410(5) Uani 1.00 1 d
F2 F -0.4367(3) 1.0162(2) 0.2963(1) 0.0371(5) Uani 1.00 1 d
F3 F -0.2256(2) 0.8883(3) 0.3327(1) 0.0361(5) Uani 1.00 1 d
F4 F -0.4872(3) 0.7910(3) 0.3908(1) 0.0447(6) Uani 1.00 1 d
O1 O 0.1136(3) 0.8055(3) 0.2750(1) 0.0251(5) Uani 1.00 1 d
O2 O -0.1653(3) 0.5861(3) 0.5130(1) 0.0329(6) Uani 1.00 1 d
O3 O -0.5072(3) 0.3134(3) 0.1971(1) 0.0272(5) Uani 1.00 1 d
N1 N -0.0089(3) 0.6924(3) 0.4003(2) 0.0243(6) Uani 1.00 1 d
N2 N -0.3372(3) 0.4463(3) 0.3560(2) 0.0239(6) Uani 1.00 1 d
C1 C -0.2625(4) 0.5142(4) 0.0520(2) 0.0238(7) Uani 1.00 1 d
C2 C -0.2205(4) 0.5615(4) -0.0309(2) 0.0243(7) Uani 1.00 1 d
C3 C -0.0544(4) 0.7075(4) -0.0494(2) 0.0234(7) Uani 1.00 1 d
C4 C -0.0644(4) 0.7091(4) -0.1475(2) 0.0266(7) Uani 1.00 1 d
C5 C 0.0827(4) 0.8402(4) -0.1772(2) 0.0291(8) Uani 1.00 1 d
C6 C 0.2482(4) 0.9804(4) -0.1082(2) 0.0303(8) Uani 1.00 1 d
C7 C 0.2638(4) 0.9831(4) -0.0118(2) 0.0279(7) Uani 1.00 1 d
C8 C 0.1167(4) 0.8494(4) 0.0213(2) 0.0232(7) Uani 1.00 1 d
C9 C 0.1570(4) 0.8672(4) 0.1234(2) 0.0242(7) Uani 1.00 1 d
C10 C 0.0437(4) 0.7592(4) 0.1736(2) 0.0229(7) Uani 1.00 1 d
C11 C -0.1451(4) 0.5999(4) 0.1478(2) 0.0222(7) Uani 1.00 1 d
C12 C -0.1852(4) 0.5550(4) 0.2339(2) 0.0221(7) Uani 1.00 1 d
C13 C -0.0260(4) 0.6837(4) 0.3074(2) 0.0229(7) Uani 1.00 1 d
C14 C 0.1618(4) 0.8441(4) 0.4727(2) 0.0298(8) Uani 1.00 1 d
C15 C -0.1731(4) 0.5748(4) 0.4289(2) 0.0247(7) Uani 1.00 1 d
C16 C -0.5095(4) 0.3377(4) 0.3874(2) 0.0294(8) Uani 1.00 1 d
C17 C -0.3568(4) 0.4273(4) 0.2573(2) 0.0231(7) Uani 1.00 1 d
B1 B -0.4209(5) 0.8521(5) 0.3136(2) 0.0256(8) Uani 1.00 1 d
H1 H -0.3808(4) 0.4045(4) 0.0505(2) 0.025(1) Uiso 1.00 1 c
H2 H -0.3109(4) 0.4761(4) -0.0911(2) 0.027(1) Uiso 1.00 1 c
H3 H -0.1781(4) 0.6077(4) -0.1954(2) 0.029(1) Uiso 1.00 1 c
H4 H 0.0602(4) 0.8320(4) -0.2482(2) 0.034(1) Uiso 1.00 1 c
H5 H 0.3656(4) 1.0816(4) -0.1298(2) 0.035(1) Uiso 1.00 1 c
H6 H 0.3711(4) 1.0864(4) 0.0384(2) 0.031(1) Uiso 1.00 1 c
H7 H 0.2787(4) 0.9838(4) 0.1609(2) 0.026(1) Uiso 1.00 1 c
H8 H 0.1385(4) 0.9335(4) 0.4706(2) 0.032(1) Uiso 1.00 1 c
H9 H 0.2855(4) 0.8665(4) 0.4536(2) 0.032(1) Uiso 1.00 1 c
H10 H 0.1555(4) 0.8055(4) 0.5336(2) 0.032(1) Uiso 1.00 1 c
H11 H -0.5867(4) 0.2239(4) 0.3458(2) 0.034(1) Uiso 1.00 1 c
H12 H -0.5687(4) 0.3979(4) 0.3838(2) 0.034(1) Uiso 1.00 1 c
H13 H -0.4647(4) 0.2999(4) 0.4528(2) 0.034(1) Uiso 1.00 1 c

loop_
_atom_site_aniso_label
_atom_site_aniso_U_11
_atom_site_aniso_U_22
_atom_site_aniso_U_33
_atom_site_aniso_U_12
_atom_site_aniso_U_13
_atom_site_aniso_U_23
F1 0.036(1) 0.033(1) 0.033(1) 0.0053(8) -0.0035(8) -0.0083(8)
F2 0.030(1) 0.0303(9) 0.046(1) 0.0143(8) 0.0012(8) 0.0028(8)
F3 0.0256(9) 0.039(1) 0.041(1) 0.0163(8) 0.0030(8) 0.0012(8)
F4 0.042(1) 0.052(1) 0.032(1) 0.012(1) 0.0131(9) 0.0102(9)
O1 0.0159(9) 0.028(1) 0.022(1) 0.0042(8) 0.0006(8) 0.0002(8)
O2 0.029(1) 0.039(1) 0.026(1) 0.012(1) 0.0068(9) 0.0034(9)
O3 0.019(1) 0.025(1) 0.029(1) 0.0043(8) 0.0019(8) 0.0001(8)
N1 0.018(1) 0.025(1) 0.023(1) 0.008(1) 0.0004(9) -0.001(1)
N2 0.018(1) 0.024(1) 0.026(1) 0.007(1) 0.0049(9) 0.002(1)
C1 0.015(1) 0.021(1) 0.027(1) 0.003(1) 0.001(1) -0.001(1)
C2 0.018(1) 0.024(1) 0.025(1) 0.007(1) -0.000(1) -0.001(1)
C3 0.017(1) 0.023(1) 0.027(2) 0.009(1) 0.002(1) 0.002(1)
C4 0.019(1) 0.027(1) 0.027(2) 0.008(1) 0.000(1) -0.000(1)
C5 0.025(2) 0.034(2) 0.026(2) 0.012(1) 0.006(1) 0.005(1)
C6 0.022(1) 0.031(2) 0.034(2) 0.007(1) 0.010(1) 0.006(1)
C7 0.020(1) 0.026(1) 0.032(2) 0.007(1) 0.004(1) 0.001(1)
C8 0.017(1) 0.023(1) 0.027(1) 0.008(1) 0.004(1) 0.001(1)
C9 0.015(1) 0.023(1) 0.027(2) 0.004(1) 0.002(1) -0.001(1)
C10 0.018(1) 0.025(1) 0.022(1) 0.009(1) 0.000(1) -0.000(1)
C11 0.016(1) 0.021(1) 0.025(1) 0.007(1) 0.003(1) 0.001(1)
C12 0.019(1) 0.022(1) 0.023(1) 0.009(1) 0.002(1) 0.000(1)
C13 0.017(1) 0.023(1) 0.026(1) 0.008(1) 0.004(1) 0.001(1)
C14 0.023(1) 0.033(2) 0.023(2) 0.007(1) 0.000(1) -0.002(1)
C15 0.020(1) 0.027(1) 0.024(2) 0.010(1) 0.004(1) 0.001(1)
C16 0.023(1) 0.029(2) 0.033(2) 0.008(1) 0.009(1) 0.005(1)
C17 0.022(1) 0.022(1) 0.024(1) 0.010(1) 0.004(1) 0.002(1)
B1 0.023(2) 0.025(2) 0.026(2) 0.010(1) 0.002(1) 0.001(1)

loop_
_atom_type_symbol
_atom_type_description
_atom_type_scat_dispersion_real
_atom_type_scat_dispersion_imag
_atom_type_scat_source
C C 0.006 0.003
;
International Tables for Crystallography
(1992, Vol. C, Tables 4.2.6.8 and 6.1.1.4)
;
H H 0.000 0.000
;
International Tables for Crystallography
(1992, Vol. C, Table 6.1.1.4)
;
O O 0.017 0.010
;
International Tables for Crystallography
(1992, Vol. C, Tables 4.2.6.8 and 6.1.1.4)
;
N N 0.011 0.006
;
International Tables for Crystallography
(1992, Vol. C, Tables 4.2.6.8 and 6.1.1.4)
;
B B 0.003 0.002
;
International Tables for Crystallography
(1992, Vol. C, Tables 4.2.6.8 and 6.1.1.4)
;
F F 0.026 0.016
;
International Tables for Crystallography
(1992, Vol. C, Tables 4.2.6.8 and 6.1.1.4)
;

loop_
_geom_angle_atom_site_label_1
_geom_angle_atom_site_label_2
_geom_angle_atom_site_label_3
_geom_angle
_geom_angle_publ_flag
C10 O1 C13 106.1(2) yes
C13 N1 C14 121.2(2) yes
C13 N1 C15 118.3(2) yes
C14 N1 C15 119.5(2) yes
C15 N2 C16 115.3(2) yes
C15 N2 C17 126.1(2) yes
C16 N2 C17 118.2(2) yes
C2 C1 C11 128.0(3) yes
C2 C1 H1 120.6(4) no
C11 C1 H1 111.3(3) no
C1 C2 C3 132.2(3) yes
C1 C2 H2 117.1(4) no
C3 C2 H2 110.4(3) no
C2 C3 C4 115.1(2) yes
C2 C3 C8 126.8(3) yes
C4 C3 C8 118.1(2) yes
C3 C4 C5 122.3(3) yes
C3 C4 H3 117.8(4) no
C5 C4 H3 119.8(4) no
C4 C5 C6 119.6(3) yes
C4 C5 H4 116.2(4) no
C6 C5 H4 124.1(4) no
C5 C6 C7 119.9(3) yes
C5 C6 H5 120.6(4) no
C7 C6 H5 119.4(4) no
C6 C7 C8 122.1(3) yes
C6 C7 H6 122.2(4) no
C8 C7 H6 115.4(4) no
C3 C8 C7 118.1(3) yes
C3 C8 C9 126.5(2) yes
C7 C8 C9 115.4(2) yes
C8 C9 C10 127.7(2) yes
C8 C9 H7 114.6(3) no
C10 C9 H7 117.3(4) no
O1 C10 C9 117.6(2) yes
O1 C10 C11 108.1(2) yes
C9 C10 C11 134.3(3) yes
C1 C11 C10 124.6(3) yes
C1 C11 C12 129.1(3) yes
C10 C11 C12 106.3(2) yes
C11 C12 C13 106.7(2) yes
C11 C12 C17 133.6(2) yes
C13 C12 C17 119.1(2) yes
O1 C13 N1 121.6(2) yes
O1 C13 C12 112.8(2) yes
N1 C13 C12 125.7(3) yes
N1 C14 H8 103.5(4) no
N1 C14 H9 109.4(3) no
H8 C14 H9 112.3(4) no
N1 C14 H10 105.6(3) no
H8 C14 H10 108.3(4) no
H9 C14 H10 116.8(4) no
O2 C15 N1 119.9(2) yes
O2 C15 N2 123.2(3) yes
N1 C15 N2 116.9(2) yes
N2 C16 H11 109.8(4) no
N2 C16 H12 106.1(4) no
H11 C16 H12 108.0(4) no
N2 C16 H13 108.8(3) no
H11 C16 H13 104.4(4) no
H12 C16 H13 119.5(4) no
O3 C17 N2 122.5(3) yes
O3 C17 C12 123.9(3) yes
N2 C17 C12 113.6(2) yes
F1 B1 F2 109.0(2) yes
F1 B1 F3 108.9(2) yes
F2 B1 F3 108.8(3) yes
F1 B1 F4 109.6(3) yes
F2 B1 F4 110.9(3) yes
F3 B1 F4 109.7(2) yes

loop_
_geom_bond_atom_site_label_1
_geom_bond_atom_site_label_2
_geom_bond_distance
_geom_bond_publ_flag
F1 B1 1.397(4) yes
F2 B1 1.381(4) yes
F3 B1 1.393(3) yes
F4 B1 1.376(4) yes
O1 C10 1.410(3) yes
O1 C13 1.330(3) yes
O2 C15 1.202(3) yes
O3 C17 1.225(3) yes
N1 C13 1.318(4) yes
N1 C14 1.476(3) yes
N1 C15 1.415(4) yes
N2 C15 1.396(3) yes
N2 C16 1.467(4) yes
N2 C17 1.395(4) yes
C1 C2 1.355(4) yes
C1 C11 1.414(4) yes
C1 H1 0.966(9) no
C2 C3 1.433(4) yes
C2 H2 0.98(1) no
C3 C4 1.409(4) yes
C3 C8 1.438(4) yes
C4 C5 1.373(4) yes
C4 H3 0.98(1) no
C5 C6 1.404(4) yes
C5 H4 0.997(5) no
C6 C7 1.373(4) yes
C6 H5 1.07(1) no
C7 C8 1.410(4) yes
C7 H6 0.99(2) no
C8 C9 1.425(4) yes
C9 C10 1.341(4) yes
C9 H7 1.01(1) no
C10 C11 1.432(4) yes
C11 C12 1.390(4) yes
C12 C13 1.384(4) yes
C12 C17 1.442(4) yes
C14 H8 0.798(4) no
C14 H9 1.022(7) no
C14 H10 0.958(6) no
C16 H11 0.92(1) no
C16 H12 0.786(5) no
C16 H13 1.037(8) no

loop_
_geom_contact_atom_site_label_1
_geom_contact_atom_site_label_2
_geom_contact_site_symmetry_2
_geom_contact_distance
_geom_contact_publ_flag
F1 F2 . 2.261(2) yes
F1 F3 . 2.270(2) yes
F1 F4 . 2.265(3) yes
F1 O1 1_455 3.359(3) yes
F1 O3 . 3.230(3) yes
F1 N2 . 3.423(3) yes
F1 C2 2_465 3.158(3) yes
F1 C4 2_465 3.393(3) yes
F1 C6 2_575 3.455(4) yes
F1 C9 1_455 3.304(3) yes
F1 C10 1_455 3.436(3) yes
F1 C12 . 3.410(3) yes
F1 C17 . 3.067(3) yes
F1 B1 . 1.397(4) yes
F1 H2 2_465 2.2(2) no
F1 H3 2_465 2.5(3) no
F1 H5 2_575 2.4(6) no
F1 H7 1_455 3.2(2) no
F1 H12 . 3.38(9) no
F2 F3 . 2.255(2) yes
F2 F4 . 2.269(3) yes
F2 O1 1_455 3.146(3) yes
F2 O3 1_565 2.993(3) yes
F2 N2 1_565 3.155(3) yes
F2 C5 2_575 3.452(4) yes
F2 C6 2_575 3.397(4) yes
F2 C9 1_455 3.258(3) yes
F2 C14 2_576 3.358(3) yes
F2 C16 1_565 3.105(3) yes
F2 C17 1_565 3.145(3) yes
F2 B1 . 1.381(4) yes
F2 H4 2_575 3.0(5) no
F2 H5 2_575 2.7(6) no
F2 H7 1_455 2.5(2) no
F2 H8 2_576 3.5(2) no
F2 H9 1_455 3.5(2) no
F2 H9 2_576 3.5(2) no
F2 H10 2_576 2.7(3) no
F2 H11 1_565 2.5(1) no
F2 H13 1_565 3.2(2) no
F3 F4 . 2.263(3) yes
F3 O1 . 3.267(3) yes
F3 N1 . 2.796(3) yes
F3 N2 . 3.277(3) yes
F3 C5 2_575 3.273(4) yes
F3 C6 2_575 3.463(4) yes
F3 C12 . 3.082(3) yes
F3 C13 . 2.738(3) yes
F3 C14 . 3.400(3) yes
F3 C14 2_576 3.225(3) yes
F3 C15 . 3.034(3) yes
F3 C17 . 3.363(3) yes
F3 B1 . 1.393(3) yes
F3 H4 2_575 2.6(3) no
F3 H5 2_575 2.9(5) no
F3 H8 . 2.95(9) no
F3 H8 2_576 2.89(9) no
F3 H10 2_576 2.8(1) no
F4 O1 1_455 3.242(3) yes
F4 N2 . 3.433(3) yes
F4 C14 1_455 3.413(4) yes
F4 C14 2_576 3.087(4) yes
F4 C15 . 3.502(3) yes
F4 C16 . 3.496(4) yes
F4 C16 2_466 3.434(4) yes
F4 B1 . 1.376(4) yes
F4 H8 2_576 2.9(1) no
F4 H9 1_455 2.44(9) no
F4 H9 2_576 2.98(9) no
F4 H10 2_576 3.1(2) no
F4 H12 . 2.88(2) no
F4 H13 2_466 2.49(6) no
O1 N1 . 2.311(3) yes
O1 C9 . 2.354(3) yes
O1 C10 . 1.410(3) yes
O1 C11 . 2.300(3) yes
O1 C12 . 2.260(3) yes
O1 C13 . 1.330(3) yes
O1 C14 . 2.783(3) yes
O1 C15 . 3.584(3) yes
O1 C17 . 3.595(3) yes
O1 B1 1_655 3.425(4) yes
O1 H7 . 2.49(5) no
O1 H8 . 2.89(5) no
O1 H9 . 2.54(6) no
O1 H11 1_665 3.1(3) no
O2 N1 . 2.268(3) yes
O2 N1 2_566 3.206(3) yes
O2 N2 . 2.287(3) yes
O2 C13 . 3.437(4) yes
O2 C14 . 2.756(4) yes
O2 C14 2_566 3.417(4) yes
O2 C15 . 1.202(3) yes
O2 C15 2_566 3.356(3) yes
O2 C16 . 2.703(4) yes
O2 C16 2_466 3.450(4) yes
O2 C17 . 3.581(4) yes
O2 H4 1_556 3.5(4) no
O2 H8 . 3.01(7) no
O2 H9 2_566 3.4(1) no
O2 H10 . 2.32(5) no
O2 H10 2_566 3.15(5) no
O2 H11 . 3.5(2) no
O2 H12 . 3.0(1) no
O2 H12 2_466 2.9(1) no
O2 H13 . 2.40(7) no
O2 H13 2_466 3.51(7) no
O3 N2 . 2.298(3) yes
O3 C1 . 3.229(4) yes
O3 C2 2_465 3.311(3) yes
O3 C3 2_465 3.535(3) yes
O3 C4 2_465 3.199(3) yes
O3 C7 1_445 3.430(4) yes
O3 C9 1_445 3.311(3) yes
O3 C11 . 3.088(3) yes
O3 C12 . 2.356(3) yes
O3 C13 . 3.575(3) yes
O3 C15 . 3.597(3) yes
O3 C16 . 2.761(4) yes
O3 C17 . 1.225(3) yes
O3 H1 . 2.57(4) no
O3 H2 2_465 2.9(1) no
O3 H3 2_465 2.8(3) no
O3 H6 1_445 2.5(5) no
O3 H7 1_445 2.4(3) no
O3 H11 . 2.45(3) no
O3 H12 . 2.95(4) no
N1 N2 . 2.396(3) yes
N1 C10 . 3.457(4) yes
N1 C11 . 3.504(4) yes
N1 C12 . 2.404(3) yes
N1 C13 . 1.318(4) yes
N1 C14 . 1.476(3) yes
N1 C15 . 1.415(4) yes
N1 C17 . 2.862(4) yes
N1 H8 . 1.83(4) no
N1 H9 . 2.06(5) no
N1 H10 . 1.96(5) no
N2 C12 . 2.374(4) yes
N2 C13 . 2.675(4) yes
N2 C15 . 1.396(3) yes
N2 C16 . 1.467(4) yes
N2 C17 . 1.395(4) yes
N2 B1 . 3.578(4) yes
N2 H10 2_566 3.2(2) no
N2 H11 . 1.98(4) no
N2 H12 . 1.85(2) no
N2 H13 . 2.05(4) no
C1 C2 . 1.355(4) yes
C1 C3 . 2.550(4) yes
C1 C3 2_565 3.593(4) yes
C1 C8 . 3.208(4) yes
C1 C9 . 3.177(4) yes
C1 C10 . 2.520(4) yes
C1 C11 . 1.414(4) yes
C1 C12 . 2.532(4) yes
C1 C17 . 3.280(4) yes
C1 H1 . 0.966(9) no
C1 H1 2_465 3.181(9) no
C1 H2 . 2.00(2) no
C1 H2 2_465 3.56(2) no
C1 H6 1_445 3.4(2) no
C2 C3 . 1.433(4) yes
C2 C4 . 2.399(4) yes
C2 C8 . 2.567(4) yes
C2 C9 . 3.143(4) yes
C2 C10 . 3.063(4) yes
C2 C11 . 2.489(4) yes
C2 H1 . 2.02(4) no
C2 H1 2_465 3.20(4) no
C2 H2 . 0.98(1) no
C2 H3 . 2.51(2) no
C2 H6 2_575 3.4(2) no
C3 C4 . 1.409(4) yes
C3 C5 . 2.437(4) yes
C3 C6 . 2.818(4) yes
C3 C7 . 2.443(4) yes
C3 C8 . 1.438(4) yes
C3 C9 . 2.556(4) yes
C3 C10 . 3.102(4) yes
C3 C11 . 3.188(4) yes
C3 H1 . 3.4(1) no
C3 H2 . 2.00(5) no
C3 H3 . 2.06(4) no
C3 H4 . 3.31(6) no
C3 H6 . 3.3(1) no
C3 H6 2_575 3.5(1) no
C3 H7 . 3.4(2) no
C4 C5 . 1.373(4) yes
C4 C6 . 2.400(4) yes
C4 C7 . 2.766(4) yes
C4 C8 . 2.442(4) yes
C4 C11 2_565 3.459(4) yes
C4 H2 . 2.40(5) no
C4 H3 . 0.98(1) no
C4 H4 . 2.02(3) no
C4 H5 . 3.4(1) no
C4 H7 2_575 3.5(2) no
C5 C6 . 1.404(4) yes
C5 C7 . 2.403(4) yes
C5 C8 . 2.822(4) yes
C5 H3 . 2.05(4) no
C5 H4 . 0.997(5) no
C5 H5 . 2.15(5) no
C5 H6 . 3.3(1) no
C6 C7 . 1.373(4) yes
C6 C8 . 2.435(4) yes
C6 H1 1_665 3.6(3) no
C6 H3 . 3.3(1) no
C6 H4 . 2.13(6) no
C6 H5 . 1.07(1) no
C6 H6 . 2.07(4) no
C6 H6 2_675 3.19(4) no
C7 C8 . 1.410(4) yes
C7 C9 . 2.397(4) yes
C7 H1 1_665 3.2(3) no
C7 H1 2_565 3.6(3) no
C7 H4 . 3.3(1) no
C7 H5 . 2.11(3) no
C7 H5 2_675 3.39(3) no
C7 H6 . 0.99(2) no
C7 H6 2_675 3.24(2) no
C7 H7 . 2.48(1) no
C8 C9 . 1.425(4) yes
C8 C10 . 2.484(4) yes
C8 C11 . 3.214(4) yes
C8 H2 . 3.3(1) no
C8 H2 2_565 3.6(1) no
C8 H3 . 3.3(2) no
C8 H5 . 3.4(1) no
C8 H6 . 2.04(4) no
C8 H7 . 2.06(5) no
C9 C10 . 1.341(4) yes
C9 C11 . 2.556(4) yes
C9 C12 . 3.588(4) yes
C9 C13 . 3.442(4) yes
C9 H2 2_565 3.4(3) no
C9 H5 2_675 3.6(1) no
C9 H6 . 2.48(6) no
C9 H7 . 1.01(1) no
C10 C11 . 1.432(4) yes
C10 C12 . 2.259(4) yes
C10 C13 . 2.190(4) yes
C10 H1 . 3.3(2) no
C10 H3 2_565 3.5(2) no
C10 H7 . 2.02(3) no
C11 C12 . 1.390(4) yes
C11 C13 . 2.226(4) yes
C11 C17 . 2.604(4) yes
C11 H1 . 1.98(6) no
C11 H2 . 3.33(9) no
C11 H3 2_565 3.52(3) no
C11 H5 2_575 3.6(4) no
C11 H7 . 3.4(1) no
C12 C13 . 1.384(4) yes
C12 C15 . 2.802(4) yes
C12 C17 . 1.442(4) yes
C12 H1 . 2.65(8) no
C12 H4 2_565 3.6(3) no
C13 C14 . 2.436(4) yes
C13 C15 . 2.347(4) yes
C13 C17 . 2.437(4) yes
C13 H8 . 2.65(9) no
C13 H9 . 2.6(1) no
C13 H10 . 3.16(9) no
C14 C15 . 2.498(4) yes
C14 B1 2_576 3.399(4) yes
C14 H8 . 0.798(4) no
C14 H9 . 1.022(7) no
C14 H10 . 0.958(6) no
C14 H13 2_566 3.0(2) no
C15 C16 . 2.419(4) yes
C15 C17 . 2.488(4) yes
C15 H8 . 2.77(8) no
C15 H9 . 3.29(9) no
C15 H10 . 2.49(9) no
C15 H10 2_566 3.13(9) no
C15 H11 . 3.2(1) no
C15 H12 . 2.71(6) no
C15 H13 . 2.53(5) no
C16 C17 . 2.456(4) yes
C16 H3 2_465 3.4(4) no
C16 H9 2_566 3.4(3) no
C16 H10 2_566 3.4(3) no
C16 H11 . 0.92(1) no
C16 H12 . 0.786(5) no
C16 H12 2_466 3.587(5) no
C16 H13 . 1.037(8) no
C17 H1 . 2.95(2) no
C17 H2 2_465 3.48(5) no
C17 H3 2_465 3.4(2) no
C17 H6 1_445 3.6(5) no
C17 H7 1_445 3.4(3) no
C17 H11 . 2.53(6) no
C17 H12 . 2.71(5) no
C17 H13 . 3.25(6) no
B1 H2 2_465 3.6(3) no
B1 H4 2_575 3.3(5) no
B1 H5 2_575 2.8(6) no
B1 H7 1_455 3.4(2) no
B1 H8 2_576 3.2(2) no
B1 H9 1_455 3.4(2) no
B1 H9 2_576 3.6(2) no
B1 H10 2_576 3.0(2) no
B1 H12 . 3.57(7) no

loop_
_geom_torsion_atom_site_label_1
_geom_torsion_atom_site_label_2
_geom_torsion_atom_site_label_3
_geom_torsion_atom_site_label_4
_geom_torsion
_geom_torsion_publ_flag
C13 O1 C10 C9 177.9(4) yes
C13 O1 C10 C11 -1.0(5) yes
C10 O1 C13 N1 -177.9(4) yes
C10 O1 C13 C12 1.2(5) yes
C14 N1 C13 O1 3.2(6) yes
C14 N1 C13 C12 -175.7(4) yes
C15 N1 C13 O1 171.9(3) yes
C15 N1 C13 C12 -7.0(6) yes
C13 N1 C15 O2 -176.3(4) yes
C13 N1 C15 N2 5.0(6) yes
C14 N1 C15 O2 -7.5(6) yes
C14 N1 C15 N2 173.9(4) yes
C16 N2 C15 O2 6.1(6) yes
C16 N2 C15 N1 -175.3(4) yes
C17 N2 C15 O2 179.2(4) yes
C17 N2 C15 N1 -2.2(6) yes
C15 N2 C17 O3 -178.6(4) yes
C15 N2 C17 C12 0.8(6) yes
C16 N2 C17 O3 -5.6(6) yes
C16 N2 C17 C12 173.7(4) yes
C11 C1 C2 C3 -1.1(7) yes
C2 C1 C11 C10 1.1(7) yes
C2 C1 C11 C12 179.6(4) yes
C1 C2 C3 C4 179.2(4) yes
C1 C2 C3 C8 -1.1(8) yes
C2 C3 C4 C5 179.9(4) yes
C8 C3 C4 C5 0.1(6) yes
C2 C3 C8 C7 -179.1(4) yes
C2 C3 C8 C9 2.6(7) yes
C4 C3 C8 C7 0.6(6) yes
C4 C3 C8 C9 -177.7(4) yes
C3 C4 C5 C6 -1.2(6) yes
C4 C5 C6 C7 1.4(7) yes
C5 C6 C7 C8 -0.7(7) yes
C6 C7 C8 C3 -0.4(6) yes
C6 C7 C8 C9 178.2(4) yes
C3 C8 C9 C10 -1.3(7) yes
C7 C8 C9 C10 -179.7(4) yes
C8 C9 C10 O1 -179.3(3) yes
C8 C9 C10 C11 -0.8(8) yes
O1 C10 C11 C1 179.2(3) yes
O1 C10 C11 C12 0.4(4) yes
C9 C10 C11 C1 0.7(8) yes
C9 C10 C11 C12 -178.1(4) yes
C1 C11 C12 C13 -178.4(4) yes
C1 C11 C12 C17 -7.6(8) yes
C10 C11 C12 C13 0.2(5) yes
C10 C11 C12 C17 171.1(4) yes
C11 C12 C13 O1 -0.9(5) yes
C11 C12 C13 N1 178.1(4) yes
C17 C12 C13 O1 -173.4(3) yes
C17 C12 C13 N1 5.6(6) yes
C11 C12 C17 O3 7.2(8) yes
C11 C12 C17 N2 -172.1(4) yes
C13 C12 C17 O3 177.2(4) yes
C13 C12 C17 N2 -2.1(6) yes

loop_
_cod_related_entry_id
_cod_related_entry_database
_cod_related_entry_code
1 ChemSpider 9626659
